data_4114204
loop_
_publ_author_name
'Margaret-Jane Crawford'
'Arkady Ellern'
'Heinrich N\"oth'
'Max Suter'

_publ_contact_author
;
       Heinrich N\"oth
       Institut f\"ur anorganische Chemie
       Universit\"at M\"unchen
       Butenandtstr. 5-13 (Haus D)
       81377 M\"unchen
       Bundesrepublik Deutschland
;
_publ_contact_author_email H.Noeth@lrz.uni-muenchen.de
_publ_contact_author_fax '089 2180 7865'
_publ_contact_author_phone '089 2180 7454'
_publ_section_title
;
 Synthesis and Structure of UO2I2(OH2)2.4Et2O: First Structurally
 Characterized U(VI)-I Bond and Lightest Missing Member of the UO2X2 (X =
 Halide) Series
;
_journal_name_full 'Journal of the American Chemical Society'
_journal_page_first 11778
_journal_page_last 11779
_journal_paper_doi 10.1021/ja030260r
_journal_volume 125
_journal_year 2003
_chemical_formula_sum 'C8 H22 I2 O6 U'
_chemical_formula_weight 583.20
_chemical_name_systematic
;
?
;
_space_group_IT_number 2
_symmetry_cell_setting triclinic
_symmetry_space_group_name_Hall '-P 1'
_symmetry_space_group_name_H-M 'P -1'
_atom_sites_solution_hydrogens geom
_atom_sites_solution_primary direct
_atom_sites_solution_secondary difmap
_audit_creation_method 'SHELXL-CIF-file updated by CIFRTF'
_cell_angle_alpha 68.412(2)
_cell_angle_beta 67.056(2)
_cell_angle_gamma 75.297(2)
_cell_formula_units_Z 2
_cell_length_a 8.8306(11)
_cell_length_b 9.2307(11)
_cell_length_c 10.8926(14)
_cell_measurement_reflns_used 0
_cell_measurement_temperature 193(2)
_cell_measurement_theta_max 1.00
_cell_measurement_theta_min 20.00
_cell_volume 753.94(16)
_computing_cell_refinement 'SMART (V4.C50)'
_computing_data_collection 'SMART (V4.C50)'
_computing_data_reduction 'SAINT (V4.D50)'
_computing_molecular_graphics 'XP (SHELXTL-Ver.5)'
_computing_publication_material 'SHELXL (Sheldrick 1997)'
_computing_structure_refinement 'SHELXL-97 (Sheldrick, 1997)'
_computing_structure_solution 'SHELXS-97 (Sheldrick, 1990)'
_diffrn_ambient_temperature 193(2)
_diffrn_measured_fraction_theta_full 0.847
_diffrn_measured_fraction_theta_max 0.847
_diffrn_measurement_device_type 'Siemens SMART Area-detector'
_diffrn_measurement_method Hemisphere
_diffrn_radiation_monochromator graphite
_diffrn_radiation_source 'fine-focus sealed tube'
_diffrn_radiation_type MoK\a
_diffrn_radiation_wavelength 0.71073
_diffrn_reflns_av_R_equivalents 0.0226
_diffrn_reflns_av_sigmaI/netI 0.0247
_diffrn_reflns_limit_h_max 9
_diffrn_reflns_limit_h_min -9
_diffrn_reflns_limit_k_max 9
_diffrn_reflns_limit_k_min -8
_diffrn_reflns_limit_l_max 11
_diffrn_reflns_limit_l_min -11
_diffrn_reflns_number 2964
_diffrn_reflns_theta_full 21.72
_diffrn_reflns_theta_max 21.72
_diffrn_reflns_theta_min 2.13
_diffrn_standards_interval_time 0
_exptl_absorpt_coefficient_mu 12.815
_exptl_absorpt_correction_T_max 0.368678
_exptl_absorpt_correction_T_min 0.200711
_exptl_absorpt_correction_type SADABS
_exptl_crystal_colour orange
_exptl_crystal_density_diffrn 2.569
_exptl_crystal_description plates
_exptl_crystal_F_000 528
_exptl_crystal_size_max 0.30
_exptl_crystal_size_mid 0.30
_exptl_crystal_size_min 0.30
_refine_diff_density_max 0.825
_refine_diff_density_min -0.907
_refine_diff_density_rms 0.099
_refine_ls_extinction_method none
_refine_ls_goodness_of_fit_ref 1.054
_refine_ls_hydrogen_treatment mixed
_refine_ls_matrix_type full
_refine_ls_number_parameters 168
_refine_ls_number_reflns 1521
_refine_ls_number_restraints 2
_refine_ls_restrained_S_all 1.053
_refine_ls_R_factor_all 0.0350
_refine_ls_R_factor_gt 0.0323
_refine_ls_shift/su_max 2.459
_refine_ls_shift/su_mean 0.016
_refine_ls_structure_factor_coef Fsqd
_refine_ls_weighting_details 'calc w=1/[\s^2^(Fo^2^)+(0.0579P)^2^+1.2993P] where P=(Fo^2^+2Fc^2^)/3'
_refine_ls_weighting_scheme calc
_refine_ls_wR_factor_gt 0.0846
_refine_ls_wR_factor_ref 0.0873
_reflns_number_gt 1427
_reflns_number_total 1521
_reflns_threshold_expression >2sigma(I)
_cod_data_source_file ja030260r_2.cif
_cod_data_source_block publ_contact_author
_cod_depositor_comments
;
The following automatic conversions were performed:

'_refine_ls_hydrogen_treatment' value 'mixed ' changed to 'mixed'
according to the built-in table from CIF Core dictionary named
'cif_core.dic' version 2.4.1 from 2010-06-29.

Automatic conversion script
Id: cif_fix_values 1715 2011-07-08 13:25:40Z adriana 

The following automatic conversions were performed:

'_atom_sites_solution_primary' value 'direct methods' was changed to
'direct'.

'_atom_sites_solution_hydrogens' value 'geometrically' was changed to
'geom'.

Automatic conversion script
Id: cif_fix_values 6452 2018-10-05 10:23:21Z andrius 
;
_cod_original_formula_sum 'C8 H22 U O6 I2'
_cod_database_code 4114204

loop_
_symmetry_equiv_pos_as_xyz
'x, y, z'
'-x, -y, -z'

loop_
_atom_site_label
_atom_site_type_symbol
_atom_site_fract_x
_atom_site_fract_y
_atom_site_fract_z
_atom_site_U_iso_or_equiv
_atom_site_adp_type
_atom_site_occupancy
_atom_site_symmetry_multiplicity
_atom_site_calc_flag
_atom_site_refinement_flags
_atom_site_disorder_assembly
_atom_site_disorder_group
U1 U 0.5000 0.5000 0.0000 0.0585(2) Uani 1 2 d S . .
I1 I 0.2356(3) 0.6403(3) 0.2048(2) 0.0779(18) Uani 0.685(5) 1 d P A 1
O1 O 0.5779(9) 0.3039(9) 0.1796(7) 0.0573(16) Uani 1 1 d . A .
O2 O 0.6396(7) 0.6157(7) -0.0137(7) 0.0714(17) Uani 1 1 d . A .
O5 O 0.258(3) 0.717(3) 0.083(2) 0.088(7) Uani 0.315(5) 1 d PD A 2
O6 O 0.337(2) 0.529(2) 0.257(2) 0.075(6) Uani 0.315(5) 1 d PD A 2
O7 O 0.133(3) 0.713(3) 0.310(3) 0.105(8) Uani 0.315(5) 1 d P A 2
N1 N 0.228(4) 0.639(4) 0.214(3) 0.000(12) Uiso 0.315(5) 1 d PD A 2
H1O H 0.658(12) 0.294(10) 0.209(8) 0.06(3) Uiso 1 1 d . . .
H2O H 0.533(10) 0.233(11) 0.225(8) 0.04(3) Uiso 1 1 d . . .
O3 O 0.4108(8) 0.0564(8) 0.3296(6) 0.0691(17) Uani 1 1 d . . .
O4 O 0.8354(9) 0.2992(9) 0.2444(8) 0.091(2) Uani 1 1 d . . .
C1 C 0.2720(17) 0.1831(16) 0.5050(12) 0.107(4) Uani 1 1 d . . .
H1A H 0.1648 0.1984 0.5764 0.128 Uiso 1 1 calc R . .
H1B H 0.2971 0.2839 0.4334 0.128 Uiso 1 1 calc R . .
H1C H 0.3588 0.1411 0.5486 0.128 Uiso 1 1 calc R . .
C2 C 0.2649(18) 0.0722(17) 0.4404(14) 0.108(4) Uani 1 1 d . . .
H2A H 0.2473 -0.0316 0.5117 0.130 Uiso 1 1 calc R . .
H2B H 0.1696 0.1094 0.4054 0.130 Uiso 1 1 calc R . .
C3 C 0.4146(14) -0.0496(14) 0.2597(12) 0.090(3) Uani 1 1 d . . .
H3A H 0.3887 -0.1529 0.3294 0.108 Uiso 1 1 calc R . .
H3B H 0.3281 -0.0087 0.2143 0.108 Uiso 1 1 calc R . .
C4 C 0.5726(16) -0.0700(14) 0.1563(12) 0.091(3) Uani 1 1 d . . .
H4A H 0.6558 -0.1251 0.2024 0.109 Uiso 1 1 calc R . .
H4B H 0.6044 0.0330 0.0931 0.109 Uiso 1 1 calc R . .
H4C H 0.5658 -0.1319 0.1028 0.109 Uiso 1 1 calc R . .
C5 C 0.9854(17) 0.246(3) 0.156(2) 0.197(10) Uani 1 1 d . . .
H5A H 1.0703 0.2213 0.2020 0.236 Uiso 1 1 calc R . .
H5B H 1.0190 0.3338 0.0692 0.236 Uiso 1 1 calc R . .
C6 C 0.988(2) 0.113(3) 0.1194(17) 0.148(7) Uani 1 1 d . . .
H6A H 1.1003 0.0853 0.0595 0.177 Uiso 1 1 calc R . .
H6B H 0.9099 0.1374 0.0689 0.177 Uiso 1 1 calc R . .
H6C H 0.9569 0.0243 0.2043 0.177 Uiso 1 1 calc R . .
C7 C 0.828(4) 0.428(4) 0.288(3) 0.222(13) Uani 1 1 d . . .
H7A H 0.9097 0.3968 0.3378 0.266 Uiso 1 1 calc R . .
H7B H 0.8705 0.5141 0.2018 0.266 Uiso 1 1 calc R . .
C8 C 0.702(5) 0.486(3) 0.361(3) 0.28(2) Uani 1 1 d . . .
H8A H 0.7298 0.5483 0.4024 0.331 Uiso 1 1 calc R . .
H8B H 0.6400 0.4017 0.4348 0.331 Uiso 1 1 calc R . .
H8C H 0.6335 0.5529 0.3031 0.331 Uiso 1 1 calc R . .

loop_
_atom_site_aniso_label
_atom_site_aniso_U_11
_atom_site_aniso_U_22
_atom_site_aniso_U_33
_atom_site_aniso_U_23
_atom_site_aniso_U_13
_atom_site_aniso_U_12
U1 0.0451(3) 0.0474(4) 0.0789(4) -0.0063(3) -0.0224(2) -0.0156(2)
I1 0.0688(17) 0.0726(18) 0.094(2) -0.0383(11) -0.0162(8) -0.0100(7)
O1 0.052(3) 0.045(4) 0.073(4) -0.013(4) -0.021(3) -0.010(3)
O2 0.057(3) 0.054(4) 0.102(4) -0.017(4) -0.029(3) -0.012(3)
O5 0.097(15) 0.083(18) 0.043(13) -0.001(12) -0.015(10) 0.014(12)
O6 0.052(11) 0.050(15) 0.099(14) -0.032(12) -0.016(10) 0.031(10)
O7 0.079(15) 0.09(2) 0.111(18) -0.033(16) 0.001(13) -0.001(13)
O3 0.081(4) 0.059(4) 0.062(4) -0.016(3) -0.011(3) -0.023(3)
O4 0.091(5) 0.090(6) 0.109(5) -0.019(5) -0.049(4) -0.030(4)
C1 0.124(10) 0.110(11) 0.071(7) -0.032(7) -0.012(6) -0.015(8)
C2 0.112(10) 0.092(10) 0.106(9) -0.036(8) -0.004(8) -0.031(8)
C3 0.105(8) 0.079(8) 0.107(8) -0.042(7) -0.025(7) -0.039(7)
C4 0.123(10) 0.072(8) 0.095(8) -0.047(7) -0.036(7) -0.006(7)
C5 0.042(8) 0.29(3) 0.22(2) -0.07(2) 0.004(10) -0.048(12)
C6 0.104(11) 0.184(19) 0.124(12) -0.062(12) -0.030(9) 0.044(11)
C7 0.27(3) 0.23(3) 0.28(3) -0.13(2) -0.11(3) -0.11(2)
C8 0.51(7) 0.15(2) 0.30(4) -0.13(2) -0.23(4) 0.01(3)

loop_
_atom_type_symbol
_atom_type_description
_atom_type_scat_dispersion_real
_atom_type_scat_dispersion_imag
_atom_type_scat_source
C C 0.0033 0.0016 'International Tables Vol C Tables 4.2.6.8 and 6.1.1.4'
H H 0.0000 0.0000 'International Tables Vol C Tables 4.2.6.8 and 6.1.1.4'
O O 0.0106 0.0060 'International Tables Vol C Tables 4.2.6.8 and 6.1.1.4'
I I -0.4742 1.8119 'International Tables Vol C Tables 4.2.6.8 and 6.1.1.4'
U U -9.6767 9.6646 'International Tables Vol C Tables 4.2.6.8 and 6.1.1.4'
N N 0.0061 0.0033 'International Tables Vol C Tables 4.2.6.8 and 6.1.1.4'

loop_
_geom_angle_atom_site_label_1
_geom_angle_atom_site_label_2
_geom_angle_atom_site_label_3
_geom_angle
_geom_angle_site_symmetry_1
_geom_angle_site_symmetry_3
O2 U1 O2 180.0(4) 2_665 .
O2 U1 O1 90.2(3) 2_665 .
O2 U1 O1 89.8(3) . .
O2 U1 O1 89.8(3) 2_665 2_665
O2 U1 O1 90.2(3) . 2_665
O1 U1 O1 180.0(4) . 2_665
O2 U1 O5 92.7(6) 2_665 .
O2 U1 O5 87.3(6) . .
O1 U1 O5 114.5(4) . .
O1 U1 O5 65.5(4) 2_665 .
O2 U1 O5 87.3(6) 2_665 2_665
O2 U1 O5 92.7(6) . 2_665
O1 U1 O5 65.5(4) . 2_665
O1 U1 O5 114.5(4) 2_665 2_665
O5 U1 O5 180.000(1) . 2_665
O2 U1 O6 93.7(5) 2_665 .
O2 U1 O6 86.3(5) . .
O1 U1 O6 64.5(4) . .
O1 U1 O6 115.5(4) 2_665 .
O5 U1 O6 50.0(6) . .
O5 U1 O6 130.0(6) 2_665 .
O2 U1 O6 86.3(5) 2_665 2_665
O2 U1 O6 93.7(5) . 2_665
O1 U1 O6 115.5(4) . 2_665
O1 U1 O6 64.5(4) 2_665 2_665
O5 U1 O6 130.0(6) . 2_665
O5 U1 O6 50.0(6) 2_665 2_665
O6 U1 O6 180.0(8) . 2_665
O2 U1 I1 89.5(2) 2_665 .
O2 U1 I1 90.5(2) . .
O1 U1 I1 90.20(15) . .
O1 U1 I1 89.80(15) 2_665 .
O5 U1 I1 24.5(4) . .
O5 U1 I1 155.5(4) 2_665 .
O6 U1 I1 26.1(4) . .
O6 U1 I1 153.9(4) 2_665 .
O2 U1 I1 90.5(2) 2_665 2_665
O2 U1 I1 89.5(2) . 2_665
O1 U1 I1 89.80(15) . 2_665
O1 U1 I1 90.20(15) 2_665 2_665
O5 U1 I1 155.5(4) . 2_665
O5 U1 I1 24.5(4) 2_665 2_665
O6 U1 I1 153.9(4) . 2_665
O6 U1 I1 26.1(4) 2_665 2_665
I1 U1 I1 180.0 . 2_665
N1 O5 U1 93.5(18) . .
N1 O6 U1 92.2(18) . .
O5 N1 O6 121(3) . .
O5 N1 O7 119(3) . .
O6 N1 O7 112(2) . .
C2 O3 C3 115.4(8) . .
C5 O4 C7 118.8(15) . .
O3 C2 C1 111.6(11) . .
C4 C3 O3 112.1(8) . .
O4 C5 C6 116.8(14) . .
C8 C7 O4 123(3) . .

loop_
_geom_bond_atom_site_label_1
_geom_bond_atom_site_label_2
_geom_bond_distance
_geom_bond_site_symmetry_2
U1 O2 1.758(6) 2_665
U1 O2 1.758(6) .
U1 O1 2.321(7) .
U1 O1 2.321(7) 2_665
U1 O5 2.65(2) .
U1 O5 2.65(2) 2_665
U1 O6 2.680(19) .
U1 O6 2.680(19) 2_665
U1 I1 2.939(3) .
U1 I1 2.939(3) 2_665
O5 N1 1.29(2) .
O6 N1 1.30(2) .
O7 N1 1.34(5) .
O3 C2 1.400(14) .
O3 C3 1.432(11) .
O4 C5 1.39(2) .
O4 C7 1.41(2) .
C1 C2 1.464(16) .
C3 C4 1.431(15) .
C5 C6 1.42(3) .
C7 C8 1.21(4) .
